data_7113335
loop_
_publ_author_name
'Janzen, Daron E.'
'Patel, Ketankumar N.'
'VanDerveer, Donald G.'
'Grant, Gregory J.'

_publ_section_title
;
 Synthesis and structure of a platinum(II) molecular square incorporating
 four fluxional thiacrown ligands: The crystal structure of
 [Pt4([9]aneS3)4(4,4'-bipy)4](OTf)8.
;
_journal_issue 33
_journal_name_full 'Chemical communications (Cambridge, England)'
_journal_page_first 3540
_journal_page_last 3542
_journal_paper_doi 10.1039/b606753k
_journal_year 2006
_chemical_formula_moiety 'C64 H80 N8 Pt4 S12, 8(C F3 O3 S)'
_chemical_formula_sum 'C72 H80 F24 N8 O24 Pt4 S20'
_chemical_formula_weight 3319.00
_chemical_name_systematic
;
?
;
_space_group_IT_number 15
_symmetry_cell_setting monoclinic
_symmetry_space_group_name_Hall '-C 2yc'
_symmetry_space_group_name_H-M 'C 1 2/c 1'
_atom_sites_solution_hydrogens geom
_atom_sites_solution_primary direct
_atom_sites_solution_secondary difmap
_audit_creation_method SHELXL-97
_cell_angle_alpha 90.00
_cell_angle_beta 95.24(3)
_cell_angle_gamma 90.00
_cell_formula_units_Z 4
_cell_length_a 33.022(7)
_cell_length_b 13.987(3)
_cell_length_c 26.107(5)
_cell_measurement_temperature 183(2)
_cell_volume 12008(4)
_computing_structure_refinement 'SHELXL-97 (Sheldrick, 1997)'
_computing_structure_solution 'SHELXS-97 (Sheldrick, 1990)'
_diffrn_ambient_temperature 183(2)
_diffrn_detector_area_resol_mean 14.6199
_diffrn_measured_fraction_theta_full 0.997
_diffrn_measured_fraction_theta_max 0.997
_diffrn_measurement_device_type CCD
_diffrn_measurement_method 'omega scans'
_diffrn_radiation_monochromator graphite
_diffrn_radiation_source 'sealed tube'
_diffrn_radiation_type MoK\a
_diffrn_radiation_wavelength 0.71073
_diffrn_reflns_av_R_equivalents 0.0852
_diffrn_reflns_av_sigmaI/netI 0.0607
_diffrn_reflns_limit_h_max 39
_diffrn_reflns_limit_h_min -39
_diffrn_reflns_limit_k_max 16
_diffrn_reflns_limit_k_min -16
_diffrn_reflns_limit_l_max 31
_diffrn_reflns_limit_l_min -31
_diffrn_reflns_number 40509
_diffrn_reflns_theta_full 25.10
_diffrn_reflns_theta_max 25.10
_diffrn_reflns_theta_min 2.79
_exptl_absorpt_coefficient_mu 5.093
_exptl_absorpt_correction_T_max 0.5453
_exptl_absorpt_correction_T_min 0.4178
_exptl_absorpt_correction_type multi-scan
_exptl_absorpt_process_details 'REQAB, subroutine of CrystalClear, Rigaku/MSC, The Woodlands, TX, 1999.'
_exptl_crystal_colour orange
_exptl_crystal_density_diffrn 1.836
_exptl_crystal_density_method 'not measured'
_exptl_crystal_description block
_exptl_crystal_F_000 6432
_exptl_crystal_size_max 0.19
_exptl_crystal_size_mid 0.12
_exptl_crystal_size_min 0.12
_refine_diff_density_max 7.518
_refine_diff_density_min -2.141
_refine_diff_density_rms 0.269
_refine_ls_extinction_method none
_refine_ls_goodness_of_fit_ref 1.076
_refine_ls_hydrogen_treatment constr
_refine_ls_matrix_type full
_refine_ls_number_parameters 692
_refine_ls_number_reflns 10663
_refine_ls_number_restraints 0
_refine_ls_restrained_S_all 1.076
_refine_ls_R_factor_all 0.0907
_refine_ls_R_factor_gt 0.0780
_refine_ls_shift/su_max 0.001
_refine_ls_shift/su_mean 0.000
_refine_ls_structure_factor_coef Fsqd
_refine_ls_weighting_details 'calc w=1/[\s^2^(Fo^2^)+(0.1336P)^2^+114.3454P] where P=(Fo^2^+2Fc^2^)/3'
_refine_ls_weighting_scheme calc
_refine_ls_wR_factor_gt 0.2006
_refine_ls_wR_factor_ref 0.2100
_reflns_number_gt 8769
_reflns_number_total 10663
_reflns_threshold_expression >2sigma(I)
_cod_data_source_file b606753k.txt
_cod_data_source_block squarerev
_cod_original_sg_symbol_H-M 'C 2/c'
_cod_database_code 7113335

loop_
_symmetry_equiv_pos_as_xyz
'x, y, z'
'-x, y, -z+1/2'
'x+1/2, y+1/2, z'
'-x+1/2, y+1/2, -z+1/2'
'-x, -y, -z'
'x, -y, z-1/2'
'-x+1/2, -y+1/2, -z'
'x+1/2, -y+1/2, z-1/2'

loop_
_atom_site_label
_atom_site_type_symbol
_atom_site_fract_x
_atom_site_fract_y
_atom_site_fract_z
_atom_site_U_iso_or_equiv
_atom_site_adp_type
_atom_site_occupancy
_atom_site_symmetry_multiplicity
_atom_site_calc_flag
_atom_site_refinement_flags
_atom_site_disorder_assembly
_atom_site_disorder_group
Pt1 Pt 0.225163(12) 0.84789(3) 0.272776(16) 0.03707(16) Uani 1 1 d . A .
S1 S 0.24282(11) 1.0608(2) 0.27653(15) 0.0588(8) Uani 1 1 d . . .
Pt2 Pt 0.002538(13) 0.75053(3) 0.563532(14) 0.03375(16) Uani 1 1 d . . .
C1 C 0.2791(5) 1.0490(10) 0.2291(5) 0.063(4) Uani 1 1 d . A .
H1A H 0.2799 1.1106 0.2106 0.075 Uiso 1 1 calc R . .
H1B H 0.3062 1.0394 0.2477 0.075 Uiso 1 1 calc R . .
C2 C 0.2726(6) 0.9726(12) 0.1904(7) 0.081(5) Uani 1 1 d . . .
H2A H 0.2951 0.9764 0.1679 0.097 Uiso 1 1 calc R A .
H2B H 0.2472 0.9876 0.1688 0.097 Uiso 1 1 calc R . .
S2 S 0.26919(11) 0.8485(3) 0.21141(15) 0.0554(8) Uani 1 1 d . A .
S3 S 0.27796(11) 0.8419(3) 0.33425(17) 0.0625(10) Uani 1 1 d . . .
C3 C 0.3182(5) 0.8262(12) 0.2452(9) 0.082(6) Uani 0.479(19) 1 d P A 1
H3A H 0.3334 0.7827 0.2240 0.099 Uiso 0.479(19) 1 calc PR A 1
H3B H 0.3333 0.8875 0.2481 0.099 Uiso 0.479(19) 1 calc PR A 1
C4 C 0.3184(10) 0.787(3) 0.2940(19) 0.086(9) Uani 0.479(19) 1 d P A 1
H4A H 0.3457 0.7965 0.3125 0.103 Uiso 0.479(19) 1 calc PR A 1
H4B H 0.3136 0.7174 0.2908 0.103 Uiso 0.479(19) 1 calc PR A 1
C5 C 0.3010(12) 0.957(3) 0.3380(11) 0.078(8) Uani 0.479(19) 1 d P A 1
H5A H 0.3191 0.9603 0.3703 0.094 Uiso 0.479(19) 1 calc PR A 1
H5B H 0.3185 0.9629 0.3093 0.094 Uiso 0.479(19) 1 calc PR A 1
C6 C 0.2732(6) 1.0451(14) 0.3363(6) 0.086(5) Uani 0.479(19) 1 d P A 1
H6A H 0.2901 1.1028 0.3432 0.103 Uiso 0.479(19) 1 calc PR A 1
H6B H 0.2549 1.0395 0.3642 0.103 Uiso 0.479(19) 1 calc PR A 1
C3' C 0.3182(5) 0.8262(12) 0.2452(9) 0.082(6) Uani 0.521(19) 1 d P A 2
H3'A H 0.3250 0.7580 0.2407 0.099 Uiso 0.521(19) 1 calc PR A 2
H3'B H 0.3387 0.8643 0.2285 0.099 Uiso 0.521(19) 1 calc PR A 2
C4' C 0.3229(9) 0.849(3) 0.3030(18) 0.086(9) Uani 0.521(19) 1 d P A 2
H4'A H 0.3343 0.9139 0.3077 0.103 Uiso 0.521(19) 1 calc PR A 2
H4'B H 0.3430 0.8036 0.3200 0.103 Uiso 0.521(19) 1 calc PR A 2
C5' C 0.2723(11) 0.957(2) 0.3670(10) 0.078(8) Uani 0.521(19) 1 d P A 2
H5'A H 0.2462 0.9555 0.3829 0.094 Uiso 0.521(19) 1 calc PR A 2
H5'B H 0.2943 0.9615 0.3954 0.094 Uiso 0.521(19) 1 calc PR A 2
C6' C 0.2732(6) 1.0451(14) 0.3363(6) 0.086(5) Uani 0.521(19) 1 d P A 2
H6'A H 0.3018 1.0551 0.3292 0.103 Uiso 0.521(19) 1 calc PR A 2
H6'B H 0.2662 1.0982 0.3590 0.103 Uiso 0.521(19) 1 calc PR A 2
S4 S 0.00627(11) 0.5281(2) 0.57242(11) 0.0472(7) Uani 1 1 d . . .
C12 C -0.0364(4) 0.5297(9) 0.6119(5) 0.055(3) Uani 1 1 d . . .
H12A H -0.0513 0.4685 0.6065 0.066 Uiso 1 1 calc R . .
H12B H -0.0253 0.5316 0.6484 0.066 Uiso 1 1 calc R . .
C11 C -0.0661(4) 0.6082(10) 0.6033(5) 0.054(3) Uani 1 1 d . . .
H11A H -0.0878 0.5970 0.6263 0.065 Uiso 1 1 calc R . .
H11B H -0.0788 0.6020 0.5676 0.065 Uiso 1 1 calc R . .
S6 S -0.04976(10) 0.7311(2) 0.61199(12) 0.0465(7) Uani 1 1 d . . .
C10 C -0.0271(5) 0.7342(12) 0.6779(4) 0.067(4) Uani 1 1 d . . .
H10A H -0.0292 0.8002 0.6910 0.080 Uiso 1 1 calc R . .
H10B H -0.0433 0.6925 0.6989 0.080 Uiso 1 1 calc R . .
C9 C 0.0154(4) 0.7041(9) 0.6856(4) 0.049(3) Uani 1 1 d . . .
H9A H 0.0161 0.6339 0.6905 0.059 Uiso 1 1 calc R . .
H9B H 0.0278 0.7336 0.7178 0.059 Uiso 1 1 calc R . .
S5 S 0.04713(10) 0.7347(2) 0.63305(11) 0.0455(7) Uani 1 1 d . . .
C8 C 0.0735(4) 0.6234(10) 0.6262(5) 0.051(3) Uani 1 1 d . . .
H8A H 0.0897 0.6298 0.5963 0.062 Uiso 1 1 calc R . .
H8B H 0.0931 0.6156 0.6571 0.062 Uiso 1 1 calc R . .
C7 C 0.0493(4) 0.5322(9) 0.6194(4) 0.052(3) Uani 1 1 d . . .
H7A H 0.0397 0.5158 0.6531 0.062 Uiso 1 1 calc R . .
H7B H 0.0683 0.4810 0.6108 0.062 Uiso 1 1 calc R . .
N2 N 0.1847(3) 0.8322(6) 0.3283(3) 0.036(2) Uani 1 1 d . . .
C22 C 0.1895(4) 0.7560(8) 0.3609(4) 0.044(3) Uani 1 1 d . A .
H22A H 0.2111 0.7120 0.3583 0.053 Uiso 1 1 calc R . .
C21 C 0.1630(4) 0.7439(8) 0.3970(5) 0.047(3) Uani 1 1 d . . .
H21A H 0.1655 0.6885 0.4181 0.057 Uiso 1 1 calc R A .
C20 C 0.1319(4) 0.8104(9) 0.4045(4) 0.041(3) Uani 1 1 d . A .
C19 C 0.1304(4) 0.8877(9) 0.3715(5) 0.047(3) Uani 1 1 d . . .
H19A H 0.1104 0.9357 0.3747 0.057 Uiso 1 1 calc R A .
C18 C 0.1566(3) 0.8973(8) 0.3345(4) 0.039(2) Uani 1 1 d . A .
H18A H 0.1547 0.9519 0.3127 0.047 Uiso 1 1 calc R . .
C25 C 0.1045(3) 0.7963(8) 0.4449(4) 0.037(2) Uani 1 1 d . . .
C26 C 0.0903(4) 0.7076(7) 0.4568(4) 0.039(2) Uani 1 1 d . A .
H26A H 0.0988 0.6530 0.4390 0.047 Uiso 1 1 calc R . .
C27 C 0.0648(4) 0.6972(8) 0.4931(5) 0.044(3) Uani 1 1 d . . .
H27A H 0.0577 0.6342 0.5026 0.053 Uiso 1 1 calc R A .
N3 N 0.0485(3) 0.7724(6) 0.5173(3) 0.0326(18) Uani 1 1 d . A .
C23 C 0.0618(4) 0.8601(9) 0.5050(4) 0.045(3) Uani 1 1 d . . .
H23A H 0.0515 0.9142 0.5217 0.054 Uiso 1 1 calc R A .
C24 C 0.0888(4) 0.8746(8) 0.4706(4) 0.045(3) Uani 1 1 d . A .
H24A H 0.0974 0.9376 0.4636 0.054 Uiso 1 1 calc R . .
N1 N 0.1774(3) 0.8397(6) 0.2159(3) 0.0319(18) Uani 1 1 d . . .
C17 C 0.1612(4) 0.9155(8) 0.1916(4) 0.043(3) Uani 1 1 d . A .
H17A H 0.1703 0.9771 0.2027 0.052 Uiso 1 1 calc R . .
C16 C 0.1321(4) 0.9093(8) 0.1514(4) 0.045(3) Uani 1 1 d . . .
H16A H 0.1206 0.9657 0.1359 0.054 Uiso 1 1 calc R A .
C15 C 0.1189(4) 0.8180(7) 0.1329(4) 0.038(2) Uani 1 1 d . A .
C14 C 0.1349(4) 0.7402(8) 0.1603(5) 0.047(3) Uani 1 1 d . . .
H14A H 0.1259 0.6777 0.1507 0.056 Uiso 1 1 calc R A .
C13 C 0.1634(4) 0.7519(7) 0.2012(4) 0.042(3) Uani 1 1 d . A .
H13A H 0.1737 0.6973 0.2197 0.050 Uiso 1 1 calc R . .
S10 S -0.00710(11) 0.9968(2) 0.62660(13) 0.0526(8) Uani 1 1 d . . .
O12 O -0.0491(3) 0.9744(7) 0.6141(4) 0.065(3) Uani 1 1 d . . .
O11 O 0.0124(4) 0.9366(7) 0.6657(5) 0.089(4) Uani 1 1 d . . .
O10 O 0.0150(5) 1.0114(11) 0.5840(6) 0.112(5) Uani 1 1 d . . .
C36 C -0.0060(4) 1.1108(10) 0.6590(5) 0.056(3) Uani 1 1 d . . .
F1 F 0.0304(3) 1.1392(6) 0.6762(4) 0.072(2) Uani 1 1 d . . .
F2 F -0.0222(3) 1.1807(6) 0.6261(4) 0.082(3) Uani 1 1 d . . .
F3 F -0.0287(4) 1.1135(8) 0.6962(4) 0.098(4) Uani 1 1 d . . .
S9 S -0.09729(9) 0.4754(2) 0.73332(11) 0.0442(6) Uani 1 1 d . . .
O9 O -0.1192(3) 0.4661(7) 0.7776(4) 0.060(2) Uani 1 1 d . . .
O8 O -0.0633(3) 0.5393(7) 0.7390(4) 0.070(3) Uani 1 1 d . . .
O7 O -0.1220(4) 0.4809(10) 0.6858(4) 0.088(4) Uani 1 1 d . . .
C35 C -0.0730(5) 0.3601(10) 0.7291(6) 0.062(4) Uani 1 1 d . . .
F4 F -0.0492(4) 0.3568(7) 0.6922(5) 0.112(4) Uani 1 1 d . . .
F5 F -0.0513(4) 0.3399(8) 0.7720(5) 0.102(4) Uani 1 1 d . . .
F6 F -0.0993(4) 0.2898(7) 0.7228(5) 0.104(4) Uani 1 1 d . . .
S8 S 0.32676(17) 0.6382(3) 0.40920(17) 0.0817(14) Uani 1 1 d . . .
O6 O 0.3483(5) 0.7294(10) 0.4121(6) 0.097(4) Uani 1 1 d . . .
O5 O 0.3507(6) 0.5604(11) 0.4319(6) 0.134(7) Uani 1 1 d . . .
O4 O 0.3022(5) 0.6180(10) 0.3630(5) 0.115(5) Uani 1 1 d . . .
C34 C 0.2880(5) 0.6500(15) 0.4528(8) 0.085(6) Uani 1 1 d . . .
F7 F 0.3026(5) 0.6569(12) 0.4999(4) 0.136(6) Uani 1 1 d . . .
F8 F 0.2663(4) 0.7290(12) 0.4434(6) 0.140(6) Uani 1 1 d . . .
F9 F 0.2630(8) 0.5781(18) 0.4506(9) 0.237(13) Uani 1 1 d . . .
S7 S 0.13039(10) 0.4345(2) 0.52641(12) 0.0500(7) Uani 1 1 d . . .
O3 O 0.1324(4) 0.3405(7) 0.5029(4) 0.070(3) Uani 1 1 d . . .
O2 O 0.0947(3) 0.4893(7) 0.5096(4) 0.060(2) Uani 1 1 d . . .
O1 O 0.1415(3) 0.4401(8) 0.5802(4) 0.074(3) Uani 1 1 d . . .
C33 C 0.1689(6) 0.4996(12) 0.4991(7) 0.077(5) Uani 1 1 d . . .
F10 F 0.2063(3) 0.4570(9) 0.5107(5) 0.104(4) Uani 1 1 d . . .
F11 F 0.1643(4) 0.5007(9) 0.4471(4) 0.097(3) Uani 1 1 d . . .
F12 F 0.1725(4) 0.5887(6) 0.5145(4) 0.093(3) Uani 1 1 d . . .
N4 N 0.0379(3) 0.7728(6) -0.0002(3) 0.036(2) Uani 1 1 d . . .
C32 C 0.0620(3) 0.8508(8) 0.0035(4) 0.038(2) Uani 1 1 d . . .
H32A H 0.0605 0.8951 -0.0242 0.045 Uiso 1 1 calc R . .
C31 C 0.0891(3) 0.8687(8) 0.0464(4) 0.039(2) Uani 1 1 d . A .
H31A H 0.1062 0.9233 0.0479 0.047 Uiso 1 1 calc R . .
C30 C 0.0903(3) 0.8043(7) 0.0869(3) 0.030(2) Uani 1 1 d . . .
C29 C 0.0625(4) 0.7282(8) 0.0846(5) 0.044(3) Uani 1 1 d . A .
H29A H 0.0610 0.6867 0.1132 0.053 Uiso 1 1 calc R . .
C28 C 0.0379(4) 0.7155(8) 0.0410(4) 0.042(3) Uani 1 1 d . . .
H28A H 0.0196 0.6629 0.0393 0.050 Uiso 1 1 calc R A .

loop_
_atom_site_aniso_label
_atom_site_aniso_U_11
_atom_site_aniso_U_22
_atom_site_aniso_U_33
_atom_site_aniso_U_23
_atom_site_aniso_U_13
_atom_site_aniso_U_12
Pt1 0.0337(2) 0.0364(3) 0.0409(3) 0.00215(17) 0.00257(18) -0.00529(16)
S1 0.060(2) 0.0449(18) 0.071(2) -0.0081(16) 0.0042(16) -0.0102(15)
Pt2 0.0429(3) 0.0299(2) 0.0286(2) 0.00411(14) 0.00433(17) 0.00279(16)
C1 0.079(10) 0.047(7) 0.060(8) 0.001(6) -0.006(7) -0.027(7)
C2 0.084(11) 0.073(11) 0.095(12) 0.013(9) 0.049(10) -0.018(9)
S2 0.0483(17) 0.0537(19) 0.067(2) -0.0074(15) 0.0229(15) -0.0078(14)
S3 0.0459(18) 0.0529(19) 0.085(3) 0.0236(18) -0.0162(17) -0.0118(14)
C3 0.042(8) 0.055(9) 0.148(18) 0.008(10) 0.000(9) 0.002(6)
C4 0.046(11) 0.062(16) 0.15(2) 0.022(19) -0.016(14) -0.019(13)
C5 0.099(19) 0.095(17) 0.034(10) 0.021(11) -0.036(10) -0.041(15)
C6 0.111(14) 0.088(13) 0.057(9) -0.036(9) 0.006(9) -0.010(11)
C3' 0.042(8) 0.055(9) 0.148(18) 0.008(10) 0.000(9) 0.002(6)
C4' 0.046(11) 0.062(16) 0.15(2) 0.022(19) -0.016(14) -0.019(13)
C5' 0.099(19) 0.095(17) 0.034(10) 0.021(11) -0.036(10) -0.041(15)
C6' 0.111(14) 0.088(13) 0.057(9) -0.036(9) 0.006(9) -0.010(11)
S4 0.069(2) 0.0336(15) 0.0397(14) -0.0048(11) 0.0101(13) -0.0039(13)
C12 0.069(8) 0.037(6) 0.059(7) 0.011(6) 0.015(6) -0.018(6)
C11 0.062(8) 0.064(8) 0.037(6) 0.002(6) 0.007(5) -0.031(7)
S6 0.0545(18) 0.0494(16) 0.0375(15) 0.0039(12) 0.0145(13) 0.0024(14)
C10 0.084(10) 0.099(12) 0.020(5) -0.015(6) 0.014(6) -0.037(9)
C9 0.073(9) 0.044(7) 0.030(5) 0.014(5) 0.005(5) 0.015(6)
S5 0.0565(18) 0.0418(15) 0.0357(14) -0.0035(11) -0.0092(13) 0.0000(13)
C8 0.058(8) 0.055(7) 0.040(6) 0.006(5) 0.000(6) 0.010(6)
C7 0.076(9) 0.046(7) 0.034(6) 0.005(5) 0.009(6) 0.019(6)
N2 0.047(5) 0.028(4) 0.036(5) 0.003(3) 0.010(4) -0.003(4)
C22 0.051(7) 0.049(7) 0.033(6) 0.002(5) 0.002(5) 0.015(5)
C21 0.053(7) 0.040(6) 0.050(7) 0.012(5) 0.012(6) 0.006(5)
C20 0.045(6) 0.046(6) 0.032(5) 0.010(5) -0.002(5) -0.006(5)
C19 0.049(7) 0.040(6) 0.055(7) 0.001(5) 0.012(6) -0.005(5)
C18 0.045(6) 0.028(5) 0.046(6) 0.009(4) 0.008(5) -0.006(5)
C25 0.029(5) 0.035(6) 0.045(6) 0.009(5) 0.001(4) -0.001(4)
C26 0.052(7) 0.021(5) 0.045(6) -0.003(4) 0.006(5) 0.010(5)
C27 0.060(7) 0.025(5) 0.051(7) 0.008(5) 0.024(6) -0.002(5)
N3 0.044(5) 0.026(4) 0.029(4) 0.007(3) 0.006(4) -0.001(4)
C23 0.054(7) 0.041(6) 0.044(6) -0.006(5) 0.022(5) -0.006(5)
C24 0.056(7) 0.035(6) 0.043(6) 0.003(5) 0.010(5) -0.010(5)
N1 0.032(4) 0.035(5) 0.028(4) 0.001(3) -0.003(3) -0.009(3)
C17 0.058(7) 0.030(5) 0.041(6) -0.004(4) -0.002(5) -0.011(5)
C16 0.066(8) 0.031(6) 0.033(5) 0.002(4) -0.027(5) -0.011(5)
C15 0.052(6) 0.019(5) 0.042(6) -0.003(4) 0.003(5) -0.008(4)
C14 0.066(8) 0.033(6) 0.039(6) -0.001(5) -0.007(6) 0.003(5)
C13 0.058(7) 0.029(6) 0.035(6) 0.000(4) -0.008(5) 0.003(5)
S10 0.064(2) 0.0353(15) 0.0600(19) -0.0054(13) 0.0156(15) 0.0031(14)
O12 0.072(7) 0.046(5) 0.079(7) -0.012(5) 0.012(5) -0.011(5)
O11 0.110(10) 0.047(6) 0.103(9) 0.006(6) -0.031(8) 0.005(6)
O10 0.124(12) 0.093(10) 0.132(12) -0.020(9) 0.082(10) -0.026(9)
C36 0.061(8) 0.052(8) 0.056(8) -0.009(6) 0.010(6) -0.010(6)
F1 0.076(6) 0.061(5) 0.077(6) -0.004(4) -0.004(5) -0.015(4)
F2 0.105(7) 0.042(4) 0.094(7) 0.001(4) -0.019(6) 0.015(5)
F3 0.125(9) 0.084(7) 0.094(7) -0.040(6) 0.058(7) -0.018(6)
S9 0.0469(15) 0.0420(15) 0.0448(15) 0.0033(12) 0.0107(12) 0.0033(12)
O9 0.064(6) 0.058(6) 0.060(6) 0.010(4) 0.024(5) 0.008(5)
O8 0.084(7) 0.052(6) 0.077(7) -0.011(5) 0.022(5) -0.030(5)
O7 0.086(8) 0.121(10) 0.057(6) 0.028(6) 0.006(6) 0.002(7)
C35 0.070(9) 0.051(8) 0.068(9) 0.020(7) 0.027(8) -0.005(7)
F4 0.163(11) 0.061(6) 0.127(9) -0.009(6) 0.099(9) 0.020(6)
F5 0.107(8) 0.085(7) 0.120(9) 0.050(6) 0.032(7) 0.045(6)
F6 0.155(11) 0.048(5) 0.118(9) -0.018(5) 0.056(8) -0.033(6)
S8 0.112(4) 0.057(2) 0.072(3) -0.0154(19) -0.012(2) 0.031(2)
O6 0.104(10) 0.082(9) 0.108(11) -0.006(8) 0.024(8) -0.001(8)
O5 0.183(16) 0.096(10) 0.116(11) -0.022(9) -0.029(11) 0.092(11)
O4 0.178(16) 0.093(9) 0.069(8) -0.044(7) -0.015(9) 0.005(10)
C34 0.049(8) 0.101(14) 0.099(13) 0.045(11) -0.024(9) 0.000(8)
F7 0.124(11) 0.219(17) 0.065(7) 0.009(8) 0.008(7) 0.057(11)
F8 0.105(10) 0.192(15) 0.124(11) 0.039(10) 0.024(8) 0.075(10)
F9 0.25(2) 0.22(2) 0.23(2) 0.077(18) -0.014(19) -0.15(2)
S7 0.0570(18) 0.0429(16) 0.0487(16) 0.0039(13) -0.0028(14) 0.0012(14)
O3 0.087(8) 0.037(5) 0.088(7) -0.005(5) 0.007(6) 0.006(5)
O2 0.052(5) 0.050(5) 0.077(6) -0.002(5) -0.002(5) 0.013(4)
O1 0.084(7) 0.082(7) 0.054(6) 0.013(5) -0.010(5) -0.028(6)
C33 0.089(12) 0.063(10) 0.073(10) 0.008(8) -0.028(9) -0.001(8)
F10 0.076(7) 0.105(9) 0.132(10) 0.021(7) 0.019(6) 0.008(6)
F11 0.115(8) 0.123(9) 0.055(5) 0.004(5) 0.025(5) 0.000(7)
F12 0.123(9) 0.048(5) 0.106(8) -0.003(5) -0.002(7) -0.031(5)
N4 0.054(5) 0.028(4) 0.026(4) -0.018(3) 0.010(4) -0.024(4)
C32 0.044(6) 0.038(6) 0.029(5) -0.001(4) -0.005(4) -0.004(5)
C31 0.043(6) 0.034(6) 0.040(6) -0.003(4) 0.004(5) -0.010(5)
C30 0.037(5) 0.030(5) 0.023(4) 0.002(4) 0.005(4) -0.003(4)
C29 0.049(7) 0.042(6) 0.040(6) 0.008(5) -0.002(5) -0.006(5)
C28 0.050(7) 0.037(6) 0.037(6) 0.005(5) -0.001(5) -0.005(5)

loop_
_atom_type_symbol
_atom_type_description
_atom_type_scat_dispersion_real
_atom_type_scat_dispersion_imag
_atom_type_scat_source
C C 0.0033 0.0016 'International Tables Vol C Tables 4.2.6.8 and 6.1.1.4'
H H 0.0000 0.0000 'International Tables Vol C Tables 4.2.6.8 and 6.1.1.4'
F F 0.0171 0.0103 'International Tables Vol C Tables 4.2.6.8 and 6.1.1.4'
S S 0.1246 0.1234 'International Tables Vol C Tables 4.2.6.8 and 6.1.1.4'
Pt Pt -1.7033 8.3905 'International Tables Vol C Tables 4.2.6.8 and 6.1.1.4'
O O 0.0106 0.0060 'International Tables Vol C Tables 4.2.6.8 and 6.1.1.4'
N N 0.0061 0.0033 'International Tables Vol C Tables 4.2.6.8 and 6.1.1.4'

loop_
_geom_angle_atom_site_label_1
_geom_angle_atom_site_label_2
_geom_angle_atom_site_label_3
_geom_angle
_geom_angle_site_symmetry_1
_geom_angle_site_symmetry_3
N1 Pt1 N2 89.9(4) . .
N1 Pt1 S2 89.4(3) . .
N2 Pt1 S2 174.1(3) . .
N1 Pt1 S3 174.6(3) . .
N2 Pt1 S3 90.3(3) . .
S2 Pt1 S3 89.95(15) . .
C6 S1 C1 103.5(8) . .
N3 Pt2 N4 87.9(4) . 2
N3 Pt2 S5 91.4(3) . .
N4 Pt2 S5 176.9(3) 2 .
N3 Pt2 S6 177.3(2) . .
N4 Pt2 S6 89.7(3) 2 .
S5 Pt2 S6 90.81(12) . .
C2 C1 S1 118.2(10) . .
C2 C1 H1A 107.7 . .
S1 C1 H1A 107.7 . .
C2 C1 H1B 107.7 . .
S1 C1 H1B 107.7 . .
H1A C1 H1B 107.1 . .
C1 C2 S2 119.5(12) . .
C1 C2 H2A 107.4 . .
S2 C2 H2A 107.4 . .
C1 C2 H2B 107.4 . .
S2 C2 H2B 107.4 . .
H2A C2 H2B 107.0 . .
C3 S2 C2 103.5(8) . .
C3 S2 Pt1 105.1(7) . .
C2 S2 Pt1 106.1(5) . .
C4' S3 C5 66.6(18) . .
C4' S3 C5' 107.1(17) . .
C5 S3 C4 94.4(18) . .
C5' S3 C4 134.7(16) . .
C4' S3 Pt1 107.3(13) . .
C5 S3 Pt1 107.6(9) . .
C5' S3 Pt1 101.1(9) . .
C4 S3 Pt1 98.9(12) . .
C4 C3 S2 116.6(18) . .
C4 C3 H3A 108.1 . .
S2 C3 H3A 108.1 . .
C4 C3 H3B 108.1 . .
S2 C3 H3B 108.1 . .
H3A C3 H3B 107.3 . .
C3 C4 S3 113(2) . .
C3 C4 H4A 108.9 . .
S3 C4 H4A 108.9 . .
C3 C4 H4B 108.9 . .
S3 C4 H4B 108.9 . .
H4A C4 H4B 107.7 . .
C6 C5 S3 118(2) . .
C6 C5 H5A 107.8 . .
S3 C5 H5A 107.8 . .
C6 C5 H5B 107.8 . .
S3 C5 H5B 107.8 . .
H5A C5 H5B 107.1 . .
C5 C6 S1 114.2(13) . .
C5 C6 H6A 108.7 . .
S1 C6 H6A 108.7 . .
C5 C6 H6B 108.7 . .
S1 C6 H6B 108.7 . .
H6A C6 H6B 107.6 . .
S3 C4' H4'A 108.4 . .
S3 C4' H4'B 108.4 . .
H4'A C4' H4'B 107.5 . .
S3 C5' H5'A 107.8 . .
S3 C5' H5'B 107.8 . .
H5'A C5' H5'B 107.1 . .
C7 S4 C12 102.7(6) . .
C11 C12 S4 117.4(9) . .
C11 C12 H12A 107.9 . .
S4 C12 H12A 107.9 . .
C11 C12 H12B 107.9 . .
S4 C12 H12B 107.9 . .
H12A C12 H12B 107.2 . .
C12 C11 S6 120.1(9) . .
C12 C11 H11A 107.3 . .
S6 C11 H11A 107.3 . .
C12 C11 H11B 107.3 . .
S6 C11 H11B 107.3 . .
H11A C11 H11B 106.9 . .
C11 S6 C10 103.5(7) . .
C11 S6 Pt2 106.2(5) . .
C10 S6 Pt2 105.1(5) . .
C9 C10 S6 115.6(9) . .
C9 C10 H10A 108.4 . .
S6 C10 H10A 108.4 . .
C9 C10 H10B 108.4 . .
S6 C10 H10B 108.4 . .
H10A C10 H10B 107.4 . .
C10 C9 S5 115.6(8) . .
C10 C9 H9A 108.4 . .
S5 C9 H9A 108.4 . .
C10 C9 H9B 108.4 . .
S5 C9 H9B 108.4 . .
H9A C9 H9B 107.4 . .
C8 S5 C9 100.7(6) . .
C8 S5 Pt2 107.1(4) . .
C9 S5 Pt2 104.4(4) . .
C7 C8 S5 119.2(10) . .
C7 C8 H8A 107.5 . .
S5 C8 H8A 107.5 . .
C7 C8 H8B 107.5 . .
S5 C8 H8B 107.5 . .
H8A C8 H8B 107.0 . .
C8 C7 S4 119.2(8) . .
C8 C7 H7A 107.5 . .
S4 C7 H7A 107.5 . .
C8 C7 H7B 107.5 . .
S4 C7 H7B 107.5 . .
H7A C7 H7B 107.0 . .
C18 N2 C22 120.4(10) . .
C18 N2 Pt1 121.1(7) . .
C22 N2 Pt1 118.3(8) . .
C21 C22 N2 119.1(11) . .
C21 C22 H22A 120.4 . .
N2 C22 H22A 120.4 . .
C22 C21 C20 122.6(11) . .
C22 C21 H21A 118.7 . .
C20 C21 H21A 118.7 . .
C19 C20 C21 114.5(11) . .
C19 C20 C25 124.4(11) . .
C21 C20 C25 121.1(10) . .
C18 C19 C20 122.0(12) . .
C18 C19 H19A 119.0 . .
C20 C19 H19A 119.0 . .
N2 C18 C19 121.2(10) . .
N2 C18 H18A 119.4 . .
C19 C18 H18A 119.4 . .
C26 C25 C24 116.5(10) . .
C26 C25 C20 122.0(11) . .
C24 C25 C20 121.2(10) . .
C27 C26 C25 120.8(10) . .
C27 C26 H26A 119.6 . .
C25 C26 H26A 119.6 . .
C26 C27 N3 123.2(10) . .
C26 C27 H27A 118.4 . .
N3 C27 H27A 118.4 . .
C23 N3 C27 116.0(9) . .
C23 N3 Pt2 123.4(7) . .
C27 N3 Pt2 120.3(7) . .
C24 C23 N3 123.2(11) . .
C24 C23 H23A 118.4 . .
N3 C23 H23A 118.4 . .
C23 C24 C25 120.0(11) . .
C23 C24 H24A 120.0 . .
C25 C24 H24A 120.0 . .
C17 N1 C13 118.6(9) . .
C17 N1 Pt1 123.3(7) . .
C13 N1 Pt1 118.0(7) . .
N1 C17 C16 123.1(10) . .
N1 C17 H17A 118.5 . .
C16 C17 H17A 118.5 . .
C17 C16 C15 119.5(10) . .
C17 C16 H16A 120.2 . .
C15 C16 H16A 120.2 . .
C14 C15 C16 116.2(10) . .
C14 C15 C30 120.5(9) . .
C16 C15 C30 123.3(9) . .
C13 C14 C15 120.9(11) . .
C13 C14 H14A 119.6 . .
C15 C14 H14A 119.6 . .
N1 C13 C14 121.4(10) . .
N1 C13 H13A 119.3 . .
C14 C13 H13A 119.3 . .
O10 S10 O12 114.6(9) . .
O10 S10 O11 114.8(10) . .
O12 S10 O11 113.5(7) . .
O10 S10 C36 104.7(8) . .
O12 S10 C36 106.1(6) . .
O11 S10 C36 101.4(7) . .
F3 C36 F1 108.4(12) . .
F3 C36 F2 103.4(13) . .
F1 C36 F2 107.0(11) . .
F3 C36 S10 113.2(10) . .
F1 C36 S10 114.1(10) . .
F2 C36 S10 110.2(9) . .
O7 S9 O9 114.7(7) . .
O7 S9 O8 116.0(7) . .
O9 S9 O8 115.1(6) . .
O7 S9 C35 102.6(8) . .
O9 S9 C35 103.3(6) . .
O8 S9 C35 102.3(7) . .
F4 C35 F5 107.8(15) . .
F4 C35 F6 108.6(14) . .
F5 C35 F6 104.5(12) . .
F4 C35 S9 112.4(9) . .
F5 C35 S9 110.6(11) . .
F6 C35 S9 112.6(12) . .
O4 S8 O5 116.6(9) . .
O4 S8 O6 117.1(10) . .
O5 S8 O6 113.2(11) . .
O4 S8 C34 99.9(10) . .
O5 S8 C34 101.8(10) . .
O6 S8 C34 104.9(9) . .
F7 C34 F9 106.5(18) . .
F7 C34 F8 105.3(19) . .
F9 C34 F8 107.9(19) . .
F7 C34 S8 112.8(12) . .
F9 C34 S8 113(2) . .
F8 C34 S8 111.2(13) . .
O1 S7 O2 113.6(7) . .
O1 S7 O3 116.7(7) . .
O2 S7 O3 114.8(6) . .
O1 S7 C33 103.9(7) . .
O2 S7 C33 101.7(7) . .
O3 S7 C33 103.6(8) . .
F12 C33 F11 107.1(14) . .
F12 C33 F10 106.9(14) . .
F11 C33 F10 104.0(16) . .
F12 C33 S7 114.5(15) . .
F11 C33 S7 113.0(12) . .
F10 C33 S7 110.6(11) . .
C28 N4 C32 117.8(9) . .
C28 N4 Pt2 120.6(7) . 2
C32 N4 Pt2 121.2(7) . 2
N4 C32 C31 122.4(10) . .
N4 C32 H32A 118.8 . .
C31 C32 H32A 118.8 . .
C30 C31 C32 118.0(10) . .
C30 C31 H31A 121.0 . .
C32 C31 H31A 121.0 . .
C31 C30 C29 119.2(9) . .
C31 C30 C15 120.6(9) . .
C29 C30 C15 120.2(9) . .
C28 C29 C30 118.4(10) . .
C28 C29 H29A 120.8 . .
C30 C29 H29A 120.8 . .
N4 C28 C29 123.7(11) . .
N4 C28 H28A 118.1 . .
C29 C28 H28A 118.1 . .

loop_
_geom_bond_atom_site_label_1
_geom_bond_atom_site_label_2
_geom_bond_distance
_geom_bond_site_symmetry_2
Pt1 N1 2.070(8) .
Pt1 N2 2.071(9) .
Pt1 S2 2.259(3) .
Pt1 S3 2.261(3) .
S1 C6 1.789(18) .
S1 C1 1.806(16) .
Pt2 N3 2.046(9) .
Pt2 N4 2.051(9) 2
Pt2 S5 2.241(3) .
Pt2 S6 2.248(3) .
C1 C2 1.47(2) .
C1 H1A 0.9900 .
C1 H1B 0.9900 .
C2 S2 1.827(17) .
C2 H2A 0.9900 .
C2 H2B 0.9900 .
S2 C3 1.799(16) .
S3 C4' 1.76(4) .
S3 C5 1.78(3) .
S3 C5' 1.84(4) .
S3 C4 1.93(5) .
C3 C4 1.39(5) .
C3 H3A 0.9900 .
C3 H3B 0.9900 .
C4 H4A 0.9900 .
C4 H4B 0.9900 .
C5 C6 1.53(4) .
C5 H5A 0.9900 .
C5 H5B 0.9900 .
C6 H6A 0.9900 .
C6 H6B 0.9900 .
C4' H4'A 0.9900 .
C4' H4'B 0.9900 .
C5' H5'A 0.9900 .
C5' H5'B 0.9900 .
S4 C7 1.792(13) .
S4 C12 1.821(14) .
C12 C11 1.48(2) .
C12 H12A 0.9900 .
C12 H12B 0.9900 .
C11 S6 1.811(13) .
C11 H11A 0.9900 .
C11 H11B 0.9900 .
S6 C10 1.813(13) .
C10 C9 1.46(2) .
C10 H10A 0.9900 .
C10 H10B 0.9900 .
C9 S5 1.852(13) .
C9 H9A 0.9900 .
C9 H9B 0.9900 .
S5 C8 1.801(13) .
C8 C7 1.507(19) .
C8 H8A 0.9900 .
C8 H8B 0.9900 .
C7 H7A 0.9900 .
C7 H7B 0.9900 .
N2 C18 1.319(15) .
N2 C22 1.364(14) .
C22 C21 1.352(18) .
C22 H22A 0.9500 .
C21 C20 1.413(17) .
C21 H21A 0.9500 .
C20 C19 1.381(16) .
C20 C25 1.465(16) .
C19 C18 1.362(17) .
C19 H19A 0.9500 .
C18 H18A 0.9500 .
C25 C26 1.371(16) .
C25 C24 1.407(17) .
C26 C27 1.331(16) .
C26 H26A 0.9500 .
C27 N3 1.364(14) .
C27 H27A 0.9500 .
N3 C23 1.353(14) .
C23 C24 1.336(17) .
C23 H23A 0.9500 .
C24 H24A 0.9500 .
N1 C17 1.323(14) .
N1 C13 1.354(13) .
C17 C16 1.358(15) .
C17 H17A 0.9500 .
C16 C15 1.420(14) .
C16 H16A 0.9500 .
C15 C14 1.381(15) .
C15 C30 1.472(14) .
C14 C13 1.369(17) .
C14 H14A 0.9500 .
C13 H13A 0.9500 .
S10 O10 1.400(13) .
S10 O12 1.430(11) .
S10 O11 1.430(11) .
S10 C36 1.805(14) .
C36 F3 1.281(17) .
C36 F1 1.307(16) .
C36 F2 1.376(17) .
S9 O7 1.423(11) .
S9 O9 1.424(9) .
S9 O8 1.433(10) .
S9 C35 1.808(15) .
C35 F4 1.297(17) .
C35 F5 1.306(19) .
C35 F6 1.312(18) .
S8 O4 1.420(13) .
S8 O5 1.439(13) .
S8 O6 1.459(15) .
S8 C34 1.80(2) .
C34 F7 1.28(2) .
C34 F9 1.30(2) .
C34 F8 1.33(2) .
S7 O1 1.421(10) .
S7 O2 1.441(9) .
S7 O3 1.455(10) .
S7 C33 1.77(2) .
C33 F12 1.312(19) .
C33 F11 1.353(18) .
C33 F10 1.38(2) .
N4 C28 1.342(14) .
N4 C32 1.350(13) .
N4 Pt2 2.051(9) 2
C32 C31 1.389(15) .
C32 H32A 0.9500 .
C31 C30 1.386(14) .
C31 H31A 0.9500 .
C30 C29 1.403(15) .
C29 C28 1.349(16) .
C29 H29A 0.9500 .
C28 H28A 0.9500 .

loop_
_geom_torsion_atom_site_label_1
_geom_torsion_atom_site_label_2
_geom_torsion_atom_site_label_3
_geom_torsion_atom_site_label_4
_geom_torsion
_geom_torsion_site_symmetry_1
C6 S1 C1 C2 120.4(14) .
S1 C1 C2 S2 -57.2(18) .
C1 C2 S2 C3 -62.3(16) .
C1 C2 S2 Pt1 48.1(15) .
N1 Pt1 S2 C3 -166.4(6) .
S3 Pt1 S2 C3 8.3(6) .
N1 Pt1 S2 C2 84.3(7) .
S3 Pt1 S2 C2 -101.0(7) .
N2 Pt1 S3 C4' 177.8(13) .
S2 Pt1 S3 C4' 3.7(13) .
N2 Pt1 S3 C5 -111.9(15) .
S2 Pt1 S3 C5 74.0(15) .
N2 Pt1 S3 C5' -70.2(11) .
S2 Pt1 S3 C5' 115.7(11) .
N2 Pt1 S3 C4 150.6(12) .
S2 Pt1 S3 C4 -23.5(11) .
C2 S2 C3 C4 129(2) .
Pt1 S2 C3 C4 18(2) .
S2 C3 C4 S3 -41(3) .
C4' S3 C4 C3 -68(4) .
C5 S3 C4 C3 -66(2) .
C5' S3 C4 C3 -73(3) .
Pt1 S3 C4 C3 43(2) .
C4' S3 C5 C6 145(2) .
C5' S3 C5 C6 -44(2) .
C4 S3 C5 C6 144(2) .
Pt1 S3 C5 C6 43(2) .
S3 C5 C6 S1 -66(3) .
C1 S1 C6 C5 -49(2) .
C7 S4 C12 C11 121.6(10) .
S4 C12 C11 S6 -59.9(13) .
C12 C11 S6 C10 -57.2(12) .
C12 C11 S6 Pt2 53.2(10) .
N4 Pt2 S6 C11 82.8(5) 2
S5 Pt2 S6 C11 -100.2(5) .
N4 Pt2 S6 C10 -167.9(6) 2
S5 Pt2 S6 C10 9.1(6) .
C11 S6 C10 C9 84.4(12) .
Pt2 S6 C10 C9 -26.8(12) .
S6 C10 C9 S5 34.1(15) .
C10 C9 S5 C8 -134.6(11) .
C10 C9 S5 Pt2 -23.7(11) .
N3 Pt2 S5 C8 -69.9(6) .
S6 Pt2 S5 C8 111.5(5) .
N3 Pt2 S5 C9 -176.1(5) .
S6 Pt2 S5 C9 5.3(4) .
C9 S5 C8 C7 52.1(10) .
Pt2 S5 C8 C7 -56.7(10) .
S5 C8 C7 S4 48.7(13) .
C12 S4 C7 C8 -106.7(11) .
N1 Pt1 N2 C18 -64.4(9) .
S3 Pt1 N2 C18 121.0(8) .
N1 Pt1 N2 C22 120.2(9) .
S3 Pt1 N2 C22 -54.4(8) .
C18 N2 C22 C21 5.3(17) .
Pt1 N2 C22 C21 -179.2(9) .
N2 C22 C21 C20 -3.9(19) .
C22 C21 C20 C19 0.9(18) .
C22 C21 C20 C25 -178.3(12) .
C21 C20 C19 C18 0.9(17) .
C25 C20 C19 C18 -179.9(11) .
C22 N2 C18 C19 -3.7(17) .
Pt1 N2 C18 C19 -179.0(9) .
C20 C19 C18 N2 0.5(18) .
C19 C20 C25 C26 142.8(12) .
C21 C20 C25 C26 -38.2(16) .
C19 C20 C25 C24 -32.1(17) .
C21 C20 C25 C24 147.0(12) .
C24 C25 C26 C27 -3.7(16) .
C20 C25 C26 C27 -178.7(11) .
C25 C26 C27 N3 5.9(19) .
C26 C27 N3 C23 -4.5(18) .
C26 C27 N3 Pt2 169.8(10) .
N4 Pt2 N3 C23 82.7(9) 2
S5 Pt2 N3 C23 -94.3(9) .
N4 Pt2 N3 C27 -91.2(9) 2
S5 Pt2 N3 C27 91.8(9) .
C27 N3 C23 C24 1.3(18) .
Pt2 N3 C23 C24 -172.8(10) .
N3 C23 C24 C25 0.5(19) .
C26 C25 C24 C23 0.6(17) .
C20 C25 C24 C23 175.7(11) .
N2 Pt1 N1 C17 101.2(9) .
S2 Pt1 N1 C17 -84.6(9) .
N2 Pt1 N1 C13 -82.0(9) .
S2 Pt1 N1 C13 92.1(9) .
C13 N1 C17 C16 -2.2(19) .
Pt1 N1 C17 C16 174.5(10) .
N1 C17 C16 C15 -2(2) .
C17 C16 C15 C14 5.1(19) .
C17 C16 C15 C30 -174.5(12) .
C16 C15 C14 C13 -3.6(19) .
C30 C15 C14 C13 176.0(12) .
C17 N1 C13 C14 3.7(19) .
Pt1 N1 C13 C14 -173.1(10) .
C15 C14 C13 N1 -1(2) .
O10 S10 C36 F3 172.8(13) .
O12 S10 C36 F3 51.3(13) .
O11 S10 C36 F3 -67.5(14) .
O10 S10 C36 F1 -62.6(13) .
O12 S10 C36 F1 175.8(10) .
O11 S10 C36 F1 57.0(12) .
O10 S10 C36 F2 57.7(13) .
O12 S10 C36 F2 -63.9(11) .
O11 S10 C36 F2 177.4(11) .
O7 S9 C35 F4 64.6(14) .
O9 S9 C35 F4 -175.9(13) .
O8 S9 C35 F4 -56.0(14) .
O7 S9 C35 F5 -174.9(11) .
O9 S9 C35 F5 -55.4(12) .
O8 S9 C35 F5 64.5(11) .
O7 S9 C35 F6 -58.4(13) .
O9 S9 C35 F6 61.1(13) .
O8 S9 C35 F6 -179.0(11) .
O4 S8 C34 F7 171.8(15) .
O5 S8 C34 F7 51.6(18) .
O6 S8 C34 F7 -66.5(17) .
O4 S8 C34 F9 51.1(17) .
O5 S8 C34 F9 -69.0(17) .
O6 S8 C34 F9 172.8(15) .
O4 S8 C34 F8 -70.2(16) .
O5 S8 C34 F8 169.7(15) .
O6 S8 C34 F8 51.5(16) .
O1 S7 C33 F12 -58.5(13) .
O2 S7 C33 F12 59.7(12) .
O3 S7 C33 F12 179.1(11) .
O1 S7 C33 F11 178.5(12) .
O2 S7 C33 F11 -63.3(14) .
O3 S7 C33 F11 56.1(14) .
O1 S7 C33 F10 62.4(14) .
O2 S7 C33 F10 -179.5(12) .
O3 S7 C33 F10 -60.1(13) .
C28 N4 C32 C31 5.6(17) .
Pt2 N4 C32 C31 178.7(9) 2
N4 C32 C31 C30 -1.4(17) .
C32 C31 C30 C29 -4.4(16) .
C32 C31 C30 C15 178.5(10) .
C14 C15 C30 C31 -148.5(12) .
C16 C15 C30 C31 31.1(17) .
C14 C15 C30 C29 34.5(17) .
C16 C15 C30 C29 -146.0(13) .
C31 C30 C29 C28 5.8(17) .
C15 C30 C29 C28 -177.1(11) .
C32 N4 C28 C29 -4.1(18) .
Pt2 N4 C28 C29 -177.2(10) 2
C30 C29 C28 N4 -1.6(19) .
